data_7716570
loop_
_publ_author_name
'Reyna, Jackson A.'
'Krishnan, V. Mahesh'
'Silva Villatoro, Roberto'
'Arman, Hadi D.'
'Stoian, Sebastian A.'
'Tonzetich, Zachary J.'

_publ_section_title
;
 Square-planar imido complexes of cobalt: synthesis, reactivity and
 computational study.
;
_journal_issue 29
_journal_name_full 'Dalton transactions (Cambridge, England : 2003)'
_journal_page_first 12128
_journal_page_last 12137
_journal_paper_doi 10.1039/d4dt01483a
_journal_volume 53
_journal_year 2024
_chemical_formula_moiety 'C31 H53 Co N2 P2'
_chemical_formula_sum 'C31 H53 Co N2 P2'
_chemical_formula_weight 574.62
_space_group_crystal_system monoclinic
_space_group_IT_number 14
_space_group_name_Hall '-P 2ybc'
_space_group_name_H-M_alt 'P 1 21/c 1'
_atom_sites_solution_hydrogens geom
_atom_sites_solution_primary dual
_audit_creation_date 2019-12-02
_audit_creation_method
;
Olex2 1.3-ac4
(compiled 2019.10.09 svn.r3662 for Rigaku Oxford Diffraction, GUI svn.r5959)
;
_audit_update_record
;
2024-02-23 deposited with the CCDC.	2024-06-25 downloaded from the CCDC.
;
_cell_angle_alpha 90
_cell_angle_beta 102.5770(10)
_cell_angle_gamma 90
_cell_formula_units_Z 4
_cell_length_a 10.46810(10)
_cell_length_b 15.3341(2)
_cell_length_c 19.6726(2)
_cell_measurement_reflns_used 20219
_cell_measurement_temperature 100.00(10)
_cell_measurement_theta_max 76.0940
_cell_measurement_theta_min 3.6660
_cell_volume 3082.05(6)
_computing_cell_refinement 'CrysAlisPro 1.171.40.63a (Rigaku OD, 2019)'
_computing_data_collection 'CrysAlisPro 1.171.40.63a (Rigaku OD, 2019)'
_computing_data_reduction 'CrysAlisPro 1.171.40.63a (Rigaku OD, 2019)'
_computing_molecular_graphics 'Olex2 1.3-ac4 (Dolomanov et al., 2009)'
_computing_publication_material 'Olex2 1.3-ac4 (Dolomanov et al., 2009)'
_computing_structure_refinement 'ShelXL 2018/3 (Sheldrick, 2015)'
_computing_structure_solution 'ShelXT n/a (Sheldrick, 2015)'
_diffrn_ambient_environment N~2~
_diffrn_ambient_temperature 100.00(10)
_diffrn_detector 'Hybrid Pixel Array Detector'
_diffrn_detector_area_resol_mean 10.0000
_diffrn_detector_type HyPix
_diffrn_measured_fraction_theta_full 0.999
_diffrn_measured_fraction_theta_max 0.968
_diffrn_measurement_details
;
List of Runs (angles in degrees, time in seconds):

  # Type    Start    End  Width  t~exp~   \w     \q     \k     \f   Frames
#--------------------------------------------------------------------------
  1  \w    -42.00  27.00   0.50    0.70    --  -46.87  36.00  -6.00  138
  2  \w    -42.00 -14.00   0.50    2.80    --  -88.50  36.00  -6.00   56
  3  \w    -71.00 -15.00   0.50    2.80    --  -88.50  61.00  90.00  112
  4  \w    -30.00  29.00   0.50    0.70    --  -46.87  19.00 120.00  118
  5  \w    -51.00 -16.00   0.50    2.80    --  -88.50  45.00 150.00   70
  6  \w   -121.00 -32.00   0.50    0.70    --  -46.87 -37.00 -60.00  178
  7  \w    -51.00 -16.00   0.50    2.80    --  -88.50  45.00-180.00   70
  8  \w    -51.00 -16.00   0.50    2.80    --  -88.50  45.00-150.00   70
  9  \w   -121.00 -32.00   0.50    0.70    --  -46.87 -36.00-162.00  178
 10  \w    -27.00  42.00   0.50    0.70    --   46.87 -36.00-162.00  138
 11  \w     32.00 121.00   0.50    0.70    --   46.87  37.00-180.00  178
 12  \w     32.00 121.00   0.50    0.70    --   46.87  36.00  -6.00  178
 13  \w     92.00 178.00   0.50    2.80    --  106.69  36.00  -6.00  172
 14  \w     91.00 178.00   0.50    2.80    --  106.69  61.00  90.00  174
 15  \w     34.00  71.00   0.50    2.80    --  106.69 -61.00  60.00   74
 16  \w     34.00  71.00   0.50    2.80    --  106.69 -61.00   0.00   74
 17  \w     34.00  71.00   0.50    2.80    --  106.69 -61.00 -60.00   74
 18  \w     34.00  71.00   0.50    2.80    --  106.69 -61.00 -90.00   74
 19  \w     34.00  71.00   0.50    2.80    --  106.69 -61.00-120.00   74
 20  \w     34.00  71.00   0.50    2.80    --  106.69 -61.00-180.00   74
 21  \w     34.00 101.00   0.50    2.80    --  106.69 -77.00-180.00  134
 22  \w     34.00  71.00   0.50    2.80    --  106.69 -61.00-150.00   74
 23  \w     34.00 105.00   0.50    2.80    --  106.69 -94.00   0.00  142
 24  \w     34.00 105.00   0.50    2.80    --  106.69 -94.00  60.00  142
 25  \w     34.00  71.00   0.50    2.80    --  106.69 -61.00 120.00   74
 26  \w     32.00 121.00   0.50    0.70    --   46.87  37.00  90.00  178
 27  \w   -120.00 -87.00   0.50    0.70    --  -46.87-125.00 -90.00   66
 28  \w   -120.00 -87.00   0.50    0.70    --  -46.87-125.00 -30.00   66
 29  \w   -162.00 -73.00   0.50    2.80    --  -88.50 -36.00-162.00  178
 30  \w   -160.00-100.00   0.50    2.80    --  -88.50 -94.00 -60.00  120
;
_diffrn_measurement_device 'four-circle diffractometer'
_diffrn_measurement_device_type 'XtaLAB Synergy, Dualflex, HyPix'
_diffrn_measurement_method '\w scans'
_diffrn_orient_matrix_type 'CrysAlisPro convention (1999,Acta A55,543-557)'
_diffrn_orient_matrix_UB_11 -0.0686992000
_diffrn_orient_matrix_UB_12 0.0047411000
_diffrn_orient_matrix_UB_13 -0.0775791000
_diffrn_orient_matrix_UB_21 0.1177196000
_diffrn_orient_matrix_UB_22 -0.0464099000
_diffrn_orient_matrix_UB_23 -0.0195847000
_diffrn_orient_matrix_UB_31 -0.0646019000
_diffrn_orient_matrix_UB_32 -0.0889306000
_diffrn_orient_matrix_UB_33 0.0060443000
_diffrn_radiation_monochromator mirror
_diffrn_radiation_probe x-ray
_diffrn_radiation_type 'Cu K\a'
_diffrn_radiation_wavelength 1.54184
_diffrn_reflns_av_R_equivalents 0.0335
_diffrn_reflns_av_unetI/netI 0.0226
_diffrn_reflns_Laue_measured_fraction_full 0.999
_diffrn_reflns_Laue_measured_fraction_max 0.968
_diffrn_reflns_limit_h_max 12
_diffrn_reflns_limit_h_min -13
_diffrn_reflns_limit_k_max 17
_diffrn_reflns_limit_k_min -19
_diffrn_reflns_limit_l_max 24
_diffrn_reflns_limit_l_min -23
_diffrn_reflns_number 35706
_diffrn_reflns_point_group_measured_fraction_full 0.999
_diffrn_reflns_point_group_measured_fraction_max 0.968
_diffrn_reflns_theta_full 67.684
_diffrn_reflns_theta_max 76.558
_diffrn_reflns_theta_min 3.689
_diffrn_source 'micro-focus sealed X-ray tube'
_diffrn_source_type 'PhotonJet (Cu) X-ray Source'
_exptl_absorpt_coefficient_mu 5.493
_exptl_absorpt_correction_T_max 1.000
_exptl_absorpt_correction_T_min 0.760
_exptl_absorpt_correction_type gaussian
_exptl_absorpt_process_details
;
CrysAlisPro 1.171.40.63a (Rigaku Oxford Diffraction, 2019)
Numerical absorption correction based on gaussian integration over
			a multifaceted crystal model
Empirical absorption correction using spherical harmonics,
 implemented in SCALE3 ABSPACK scaling algorithm.
;
_exptl_crystal_colour 'clear red'
_exptl_crystal_colour_lustre clear
_exptl_crystal_colour_primary red
_exptl_crystal_density_diffrn 1.238
_exptl_crystal_description plate
_exptl_crystal_F_000 1240
_exptl_crystal_size_max 0.124
_exptl_crystal_size_mid 0.099
_exptl_crystal_size_min 0.043
_refine_diff_density_max 0.282
_refine_diff_density_min -0.294
_refine_diff_density_rms 0.046
_refine_ls_extinction_method none
_refine_ls_goodness_of_fit_ref 1.036
_refine_ls_hydrogen_treatment constr
_refine_ls_matrix_type full
_refine_ls_number_parameters 340
_refine_ls_number_reflns 6280
_refine_ls_number_restraints 0
_refine_ls_restrained_S_all 1.036
_refine_ls_R_factor_all 0.0343
_refine_ls_R_factor_gt 0.0322
_refine_ls_shift/su_max 0.002
_refine_ls_shift/su_mean 0.000
_refine_ls_structure_factor_coef Fsqd
_refine_ls_weighting_details 'w=1/[\s^2^(Fo^2^)+(0.0358P)^2^+1.8377P] where P=(Fo^2^+2Fc^2^)/3'
_refine_ls_weighting_scheme calc
_refine_ls_wR_factor_gt 0.0776
_refine_ls_wR_factor_ref 0.0787
_reflns_Friedel_coverage 0.000
_reflns_number_gt 5946
_reflns_number_total 6280
_reflns_threshold_expression 'I > 2\s(I)'
_cod_data_source_file d4dt01483a2.cif
_cod_data_source_block hpd045
_cod_depositor_comments 'Adding full bibliography for 7716570--7716574.cif.'
_cod_database_code 7716570
_shelx_shelxl_version_number 2018/3
_chemical_oxdiff_formula Co1N1P2C30H20
_chemical_oxdiff_usercomment 'Co(PNP)t-butyl mesityl'
_shelx_space_group_comment
;
The symmetry employed for this shelxl refinement is uniquely defined
by the following loop, which should always be used as a source of
symmetry information in preference to the above space-group names.
They are only intended as comments.
;
_shelx_estimated_absorpt_t_max 0.798
_shelx_estimated_absorpt_t_min 0.549
_reflns_odcompleteness_completeness 100.00
_reflns_odcompleteness_iscentric 1
_reflns_odcompleteness_theta 66.97
_olex2_refinement_description
;
1. Fixed Uiso
 At 1.2 times of:
  All C(H) groups, All C(H,H) groups
 At 1.5 times of:
  All C(H,H,H) groups
2.a Secondary CH2 refined with riding coordinates:
 C14(H14A,H14B), C5(H5A,H5B)
2.b Aromatic/amide H refined with riding coordinates:
 C27(H27), C25(H25), C2(H2), C3(H3)
2.c Idealised Me refined as rotating group:
 C11(H11A,H11B,H11C), C9(H9A,H9B,H9C), C29(H29A,H29B,H29C), C12(H12A,H12B,
 H12C), C7(H7A,H7B,H7C), C8(H8A,H8B,H8C), C22(H22A,H22B,H22C), C31(H31A,H31B,
 H31C), C13(H13A,H13B,H13C), C30(H30A,H30B,H30C), C17(H17A,H17B,H17C), C16(H16A,
 H16B,H16C), C18(H18A,H18B,H18C), C20(H20A,H20B,H20C), C21(H21A,H21B,H21C)
;
_olex2_exptl_crystal_mounting_method 'nylon loop'
_olex2_submission_special_instructions 'No special instructions were received'
_oxdiff_exptl_absorpt_empirical_details
;
Empirical correction (ABSPACK) includes:
- Absorption correction using spherical harmonics
- Frame scaling
;
_oxdiff_exptl_absorpt_empirical_full_max 1.389
_oxdiff_exptl_absorpt_empirical_full_min 0.780

loop_
_space_group_symop_operation_xyz
'x, y, z'
'-x, y+1/2, -z+1/2'
'-x, -y, -z'
'x, -y-1/2, z-1/2'

loop_
_atom_site_label
_atom_site_type_symbol
_atom_site_fract_x
_atom_site_fract_y
_atom_site_fract_z
_atom_site_U_iso_or_equiv
_atom_site_adp_type
_atom_site_occupancy
_atom_site_site_symmetry_order
_atom_site_calc_flag
_atom_site_refinement_flags_posn
_atom_site_refinement_flags_adp
_atom_site_refinement_flags_occupancy
_atom_site_disorder_assembly
_atom_site_disorder_group
Co1 Co 0.84310(2) 0.36188(2) 0.76399(2) 0.01629(7) Uani 1 1 d . . . . .
P2 P 1.00656(4) 0.36475(3) 0.70616(2) 0.01780(9) Uani 1 1 d . . . . .
P1 P 0.73331(4) 0.34844(3) 0.85015(2) 0.01818(9) Uani 1 1 d . . . . .
N1 N 0.97935(13) 0.39976(9) 0.83785(7) 0.0208(3) Uani 1 1 d . . . . .
N2 N 0.71246(14) 0.34660(10) 0.69437(7) 0.0255(3) Uani 1 1 d . . . . .
C23 C 0.60945(15) 0.33383(11) 0.64195(8) 0.0206(3) Uani 1 1 d . . . . .
C4 C 1.09751(16) 0.43571(11) 0.83147(9) 0.0240(3) Uani 1 1 d . . . . .
C1 C 0.97984(16) 0.39852(11) 0.90818(8) 0.0224(3) Uani 1 1 d . . . . .
C10 C 0.61917(16) 0.44072(11) 0.85795(8) 0.0220(3) Uani 1 1 d . . . . .
C6 C 0.65911(17) 0.23879(11) 0.85843(9) 0.0231(3) Uani 1 1 d . . . . .
C28 C 0.52880(16) 0.40553(11) 0.61011(8) 0.0227(3) Uani 1 1 d . . . . .
C24 C 0.57280(16) 0.24787(11) 0.61436(9) 0.0230(3) Uani 1 1 d . . . . .
C27 C 0.42115(16) 0.39012(12) 0.55678(8) 0.0246(3) Uani 1 1 d . . . . .
H27 H 0.370181 0.438419 0.536241 0.029 Uiso 1 1 calc R U . . .
C15 C 1.10045(17) 0.25905(11) 0.71290(9) 0.0256(4) Uani 1 1 d . . . . .
C25 C 0.46181(16) 0.23689(12) 0.56204(9) 0.0243(3) Uani 1 1 d . . . . .
H25 H 0.437585 0.179507 0.546083 0.029 Uiso 1 1 calc R U . . .
C26 C 0.38412(17) 0.30640(12) 0.53179(9) 0.0257(4) Uani 1 1 d . . . . .
C2 C 1.09448(17) 0.43319(12) 0.94498(9) 0.0275(4) Uani 1 1 d . . . . .
H2 H 1.118941 0.440214 0.994077 0.033 Uiso 1 1 calc R U . . .
C11 C 0.69509(18) 0.52352(11) 0.84725(9) 0.0266(4) Uani 1 1 d . . . . .
H11A H 0.777185 0.525845 0.882464 0.040 Uiso 1 1 calc R U . . .
H11B H 0.642086 0.575003 0.851764 0.040 Uiso 1 1 calc R U . . .
H11C H 0.714418 0.522524 0.800705 0.040 Uiso 1 1 calc R U . . .
C14 C 1.12149(17) 0.44229(12) 0.75929(9) 0.0248(4) Uani 1 1 d . . . . .
H14A H 1.213068 0.426527 0.758967 0.030 Uiso 1 1 calc R U . . .
H14B H 1.104648 0.502355 0.741093 0.030 Uiso 1 1 calc R U . . .
C3 C 1.17029(17) 0.45679(12) 0.89597(9) 0.0276(4) Uani 1 1 d . . . . .
H3 H 1.255045 0.482263 0.906047 0.033 Uiso 1 1 calc R U . . .
C9 C 0.76601(19) 0.17265(12) 0.85141(10) 0.0301(4) Uani 1 1 d . . . . .
H9A H 0.791699 0.181689 0.806909 0.045 Uiso 1 1 calc R U . . .
H9B H 0.732117 0.113294 0.853090 0.045 Uiso 1 1 calc R U . . .
H9C H 0.842319 0.180826 0.889755 0.045 Uiso 1 1 calc R U . . .
C5 C 0.86441(17) 0.35861(12) 0.92967(9) 0.0248(4) Uani 1 1 d . . . . .
H5A H 0.835135 0.396111 0.964320 0.030 Uiso 1 1 calc R U . . .
H5B H 0.887571 0.300532 0.950752 0.030 Uiso 1 1 calc R U . . .
C19 C 0.97986(17) 0.41265(12) 0.61650(9) 0.0261(4) Uani 1 1 d . . . . .
C29 C 0.65724(18) 0.17060(12) 0.64024(10) 0.0312(4) Uani 1 1 d . . . . .
H29A H 0.729114 0.167226 0.615687 0.047 Uiso 1 1 calc R U . . .
H29B H 0.604641 0.117255 0.631619 0.047 Uiso 1 1 calc R U . . .
H29C H 0.693153 0.176817 0.690342 0.047 Uiso 1 1 calc R U . . .
C12 C 0.49545(17) 0.43515(12) 0.79988(9) 0.0282(4) Uani 1 1 d . . . . .
H12A H 0.519377 0.418959 0.756095 0.042 Uiso 1 1 calc R U . . .
H12B H 0.451388 0.491914 0.794446 0.042 Uiso 1 1 calc R U . . .
H12C H 0.436410 0.391003 0.811949 0.042 Uiso 1 1 calc R U . . .
C7 C 0.53988(17) 0.22335(11) 0.79847(9) 0.0271(4) Uani 1 1 d . . . . .
H7A H 0.464479 0.255504 0.807619 0.041 Uiso 1 1 calc R U . . .
H7B H 0.519505 0.160922 0.794869 0.041 Uiso 1 1 calc R U . . .
H7C H 0.559675 0.243796 0.754696 0.041 Uiso 1 1 calc R U . . .
C8 C 0.61938(19) 0.22536(12) 0.92825(10) 0.0311(4) Uani 1 1 d . . . . .
H8A H 0.691012 0.244055 0.966306 0.047 Uiso 1 1 calc R U . . .
H8B H 0.600718 0.163505 0.934016 0.047 Uiso 1 1 calc R U . . .
H8C H 0.541001 0.259954 0.929065 0.047 Uiso 1 1 calc R U . . .
C22 C 1.10637(18) 0.44200(12) 0.59629(9) 0.0288(4) Uani 1 1 d . . . . .
H22A H 1.155822 0.479981 0.632776 0.043 Uiso 1 1 calc R U . . .
H22B H 1.084944 0.474045 0.552168 0.043 Uiso 1 1 calc R U . . .
H22C H 1.159334 0.390779 0.590996 0.043 Uiso 1 1 calc R U . . .
C31 C 0.55842(18) 0.49784(12) 0.63428(10) 0.0301(4) Uani 1 1 d . . . . .
H31A H 0.631496 0.498139 0.675011 0.045 Uiso 1 1 calc R U . . .
H31B H 0.480989 0.523546 0.646825 0.045 Uiso 1 1 calc R U . . .
H31C H 0.582068 0.531995 0.596743 0.045 Uiso 1 1 calc R U . . .
C13 C 0.58003(19) 0.44697(13) 0.92872(10) 0.0318(4) Uani 1 1 d . . . . .
H13A H 0.529540 0.395158 0.935642 0.048 Uiso 1 1 calc R U . . .
H13B H 0.526585 0.499251 0.929636 0.048 Uiso 1 1 calc R U . . .
H13C H 0.659019 0.450485 0.966006 0.048 Uiso 1 1 calc R U . . .
C30 C 0.26722(19) 0.29172(15) 0.47331(10) 0.0365(4) Uani 1 1 d . . . . .
H30A H 0.188622 0.314401 0.486629 0.055 Uiso 1 1 calc R U . . .
H30B H 0.256672 0.229122 0.463691 0.055 Uiso 1 1 calc R U . . .
H30C H 0.280145 0.322073 0.431488 0.055 Uiso 1 1 calc R U . . .
C17 C 1.21555(18) 0.25986(12) 0.67626(10) 0.0299(4) Uani 1 1 d . . . . .
H17A H 1.182068 0.260428 0.625703 0.045 Uiso 1 1 calc R U . . .
H17B H 1.269234 0.207648 0.689428 0.045 Uiso 1 1 calc R U . . .
H17C H 1.268930 0.312006 0.690230 0.045 Uiso 1 1 calc R U . . .
C16 C 1.00840(19) 0.18359(12) 0.68453(11) 0.0340(4) Uani 1 1 d . . . . .
H16A H 0.935230 0.182588 0.708253 0.051 Uiso 1 1 calc R U . . .
H16B H 1.056402 0.128366 0.692778 0.051 Uiso 1 1 calc R U . . .
H16C H 0.974659 0.191524 0.634401 0.051 Uiso 1 1 calc R U . . .
C18 C 1.15396(18) 0.24142(13) 0.79114(10) 0.0316(4) Uani 1 1 d . . . . .
H18A H 1.214854 0.287987 0.810992 0.047 Uiso 1 1 calc R U . . .
H18B H 1.199839 0.185300 0.796994 0.047 Uiso 1 1 calc R U . . .
H18C H 1.081167 0.239776 0.815119 0.047 Uiso 1 1 calc R U . . .
C20 C 0.8920(2) 0.49198(15) 0.61678(11) 0.0421(5) Uani 1 1 d . . . . .
H20A H 0.809104 0.473489 0.627711 0.063 Uiso 1 1 calc R U . . .
H20B H 0.874649 0.519726 0.570809 0.063 Uiso 1 1 calc R U . . .
H20C H 0.935720 0.533676 0.652002 0.063 Uiso 1 1 calc R U . . .
C21 C 0.9072(2) 0.34704(15) 0.56263(10) 0.0389(5) Uani 1 1 d . . . . .
H21A H 0.965339 0.298080 0.558699 0.058 Uiso 1 1 calc R U . . .
H21B H 0.880357 0.375839 0.517293 0.058 Uiso 1 1 calc R U . . .
H21C H 0.829610 0.325367 0.577558 0.058 Uiso 1 1 calc R U . . .

loop_
_atom_site_aniso_label
_atom_site_aniso_U_11
_atom_site_aniso_U_22
_atom_site_aniso_U_33
_atom_site_aniso_U_23
_atom_site_aniso_U_13
_atom_site_aniso_U_12
Co1 0.01464(13) 0.01988(14) 0.01519(13) -0.00105(9) 0.00508(9) -0.00125(10)
P2 0.01686(19) 0.0211(2) 0.01684(19) -0.00066(14) 0.00678(15) -0.00107(15)
P1 0.01706(19) 0.0211(2) 0.01792(19) 0.00104(14) 0.00729(15) -0.00014(15)
N1 0.0186(7) 0.0263(7) 0.0186(6) -0.0027(5) 0.0067(5) -0.0021(5)
N2 0.0197(7) 0.0386(8) 0.0195(7) -0.0010(6) 0.0070(6) -0.0036(6)
C23 0.0179(7) 0.0278(8) 0.0178(7) -0.0019(6) 0.0078(6) -0.0020(6)
C4 0.0196(8) 0.0296(9) 0.0236(8) -0.0044(7) 0.0068(6) -0.0046(7)
C1 0.0224(8) 0.0287(9) 0.0172(7) -0.0016(6) 0.0065(6) 0.0014(7)
C10 0.0222(8) 0.0225(8) 0.0233(8) -0.0001(6) 0.0093(6) 0.0022(6)
C6 0.0246(8) 0.0214(8) 0.0252(8) 0.0040(6) 0.0095(7) 0.0001(7)
C28 0.0222(8) 0.0277(9) 0.0205(8) -0.0018(6) 0.0099(6) -0.0012(7)
C24 0.0215(8) 0.0264(9) 0.0240(8) -0.0014(6) 0.0109(7) -0.0014(7)
C27 0.0220(8) 0.0324(9) 0.0204(8) 0.0019(7) 0.0071(6) 0.0036(7)
C15 0.0231(8) 0.0244(8) 0.0313(9) 0.0000(7) 0.0104(7) 0.0022(7)
C25 0.0235(8) 0.0285(9) 0.0233(8) -0.0077(7) 0.0102(7) -0.0048(7)
C26 0.0230(8) 0.0359(10) 0.0198(8) -0.0052(7) 0.0079(7) -0.0029(7)
C2 0.0252(9) 0.0367(10) 0.0199(8) -0.0068(7) 0.0033(7) -0.0018(7)
C11 0.0296(9) 0.0227(8) 0.0291(9) -0.0012(7) 0.0097(7) -0.0008(7)
C14 0.0226(8) 0.0290(9) 0.0245(8) -0.0032(7) 0.0092(7) -0.0064(7)
C3 0.0214(8) 0.0341(10) 0.0276(9) -0.0074(7) 0.0057(7) -0.0068(7)
C9 0.0344(10) 0.0242(9) 0.0333(10) 0.0034(7) 0.0107(8) 0.0054(8)
C5 0.0220(8) 0.0358(10) 0.0177(8) 0.0013(7) 0.0065(6) 0.0002(7)
C19 0.0248(9) 0.0343(10) 0.0211(8) 0.0054(7) 0.0089(7) -0.0008(7)
C29 0.0272(9) 0.0274(9) 0.0394(10) -0.0025(8) 0.0080(8) 0.0005(7)
C12 0.0229(8) 0.0275(9) 0.0339(9) -0.0018(7) 0.0058(7) 0.0029(7)
C7 0.0275(9) 0.0229(8) 0.0318(9) 0.0014(7) 0.0087(7) -0.0054(7)
C8 0.0355(10) 0.0314(10) 0.0299(9) 0.0062(7) 0.0148(8) -0.0033(8)
C22 0.0290(9) 0.0348(10) 0.0258(9) 0.0043(7) 0.0127(7) -0.0039(8)
C31 0.0301(9) 0.0277(9) 0.0327(9) -0.0032(7) 0.0070(7) -0.0009(7)
C13 0.0359(10) 0.0343(10) 0.0306(9) 0.0003(8) 0.0190(8) 0.0066(8)
C30 0.0302(10) 0.0483(12) 0.0288(10) -0.0080(8) 0.0018(8) -0.0006(9)
C17 0.0271(9) 0.0308(9) 0.0357(10) -0.0018(8) 0.0153(8) 0.0037(7)
C16 0.0292(9) 0.0265(9) 0.0480(12) -0.0036(8) 0.0123(8) -0.0001(8)
C18 0.0290(9) 0.0340(10) 0.0334(10) 0.0073(8) 0.0106(8) 0.0068(8)
C20 0.0432(12) 0.0468(12) 0.0415(11) 0.0211(10) 0.0207(9) 0.0156(10)
C21 0.0357(11) 0.0601(14) 0.0203(9) 0.0021(8) 0.0052(8) -0.0135(10)

loop_
_atom_type_symbol
_atom_type_description
_atom_type_scat_dispersion_real
_atom_type_scat_dispersion_imag
_atom_type_scat_source
C C 0.0181 0.0091 'International Tables Vol C Tables 4.2.6.8 and 6.1.1.4'
H H 0.0000 0.0000 'International Tables Vol C Tables 4.2.6.8 and 6.1.1.4'
Co Co -2.3653 3.6143 'International Tables Vol C Tables 4.2.6.8 and 6.1.1.4'
N N 0.0311 0.0180 'International Tables Vol C Tables 4.2.6.8 and 6.1.1.4'
P P 0.2955 0.4335 'International Tables Vol C Tables 4.2.6.8 and 6.1.1.4'

loop_
_exptl_crystal_face_index_h
_exptl_crystal_face_index_k
_exptl_crystal_face_index_l
_exptl_crystal_face_perp_dist
0 -10 -2 0.0443
6 3 -7 0.0477
0 10 2 0.0443
-6 -1 8 0.0469
-2 4 -10 0.0177
4 5 6 0.0199
2 -5 10 0.0243

loop_
_geom_angle_atom_site_label_1
_geom_angle_atom_site_label_2
_geom_angle_atom_site_label_3
_geom_angle
_geom_angle_site_symmetry_1
_geom_angle_site_symmetry_3
_geom_angle_publ_flag
P2 Co1 P1 161.654(19) . . ?
N1 Co1 P2 81.56(4) . . ?
N1 Co1 P1 82.72(4) . . ?
N2 Co1 P2 99.18(5) . . ?
N2 Co1 P1 97.96(5) . . ?
N2 Co1 N1 169.90(7) . . ?
C15 P2 Co1 112.92(6) . . ?
C14 P2 Co1 101.53(5) . . ?
C14 P2 C15 104.39(8) . . ?
C14 P2 C19 103.04(8) . . ?
C19 P2 Co1 120.59(6) . . ?
C19 P2 C15 111.82(8) . . ?
C10 P1 Co1 115.45(5) . . ?
C6 P1 Co1 115.85(5) . . ?
C6 P1 C10 112.67(7) . . ?
C5 P1 Co1 102.85(5) . . ?
C5 P1 C10 103.61(8) . . ?
C5 P1 C6 104.32(8) . . ?
C4 N1 Co1 126.27(11) . . ?
C1 N1 Co1 127.02(11) . . ?
C1 N1 C4 106.70(13) . . ?
C23 N2 Co1 178.25(13) . . ?
N2 C23 C28 121.43(15) . . ?
N2 C23 C24 121.86(15) . . ?
C28 C23 C24 116.71(15) . . ?
N1 C4 C14 116.74(14) . . ?
C3 C4 N1 109.75(15) . . ?
C3 C4 C14 133.50(16) . . ?
N1 C1 C5 117.48(14) . . ?
C2 C1 N1 109.64(15) . . ?
C2 C1 C5 132.82(15) . . ?
C11 C10 P1 104.71(11) . . ?
C11 C10 C13 108.68(14) . . ?
C12 C10 P1 110.27(11) . . ?
C12 C10 C11 108.81(14) . . ?
C12 C10 C13 109.28(14) . . ?
C13 C10 P1 114.86(12) . . ?
C9 C6 P1 105.09(12) . . ?
C7 C6 P1 110.73(11) . . ?
C7 C6 C9 108.32(14) . . ?
C8 C6 P1 113.38(12) . . ?
C8 C6 C9 109.66(14) . . ?
C8 C6 C7 109.48(14) . . ?
C23 C28 C31 121.26(15) . . ?
C27 C28 C23 120.14(16) . . ?
C27 C28 C31 118.59(16) . . ?
C23 C24 C29 120.30(15) . . ?
C25 C24 C23 120.08(16) . . ?
C25 C24 C29 119.58(16) . . ?
C28 C27 H27 118.6 . . ?
C28 C27 C26 122.76(17) . . ?
C26 C27 H27 118.6 . . ?
C17 C15 P2 114.27(12) . . ?
C17 C15 C18 108.59(15) . . ?
C16 C15 P2 110.30(12) . . ?
C16 C15 C17 109.35(15) . . ?
C16 C15 C18 107.11(15) . . ?
C18 C15 P2 106.93(12) . . ?
C24 C25 H25 118.6 . . ?
C24 C25 C26 122.81(16) . . ?
C26 C25 H25 118.6 . . ?
C27 C26 C30 121.57(17) . . ?
C25 C26 C27 117.43(15) . . ?
C25 C26 C30 120.97(17) . . ?
C1 C2 H2 126.4 . . ?
C1 C2 C3 107.15(15) . . ?
C3 C2 H2 126.4 . . ?
C10 C11 H11A 109.5 . . ?
C10 C11 H11B 109.5 . . ?
C10 C11 H11C 109.5 . . ?
H11A C11 H11B 109.5 . . ?
H11A C11 H11C 109.5 . . ?
H11B C11 H11C 109.5 . . ?
P2 C14 H14A 110.6 . . ?
P2 C14 H14B 110.6 . . ?
C4 C14 P2 105.68(11) . . ?
C4 C14 H14A 110.6 . . ?
C4 C14 H14B 110.6 . . ?
H14A C14 H14B 108.7 . . ?
C4 C3 C2 106.75(15) . . ?
C4 C3 H3 126.6 . . ?
C2 C3 H3 126.6 . . ?
C6 C9 H9A 109.5 . . ?
C6 C9 H9B 109.5 . . ?
C6 C9 H9C 109.5 . . ?
H9A C9 H9B 109.5 . . ?
H9A C9 H9C 109.5 . . ?
H9B C9 H9C 109.5 . . ?
P1 C5 H5A 110.3 . . ?
P1 C5 H5B 110.3 . . ?
C1 C5 P1 106.96(11) . . ?
C1 C5 H5A 110.3 . . ?
C1 C5 H5B 110.3 . . ?
H5A C5 H5B 108.6 . . ?
C22 C19 P2 113.54(12) . . ?
C22 C19 C21 109.85(15) . . ?
C20 C19 P2 105.99(12) . . ?
C20 C19 C22 108.84(16) . . ?
C20 C19 C21 108.42(17) . . ?
C21 C19 P2 110.01(13) . . ?
C24 C29 H29A 109.5 . . ?
C24 C29 H29B 109.5 . . ?
C24 C29 H29C 109.5 . . ?
H29A C29 H29B 109.5 . . ?
H29A C29 H29C 109.5 . . ?
H29B C29 H29C 109.5 . . ?
C10 C12 H12A 109.5 . . ?
C10 C12 H12B 109.5 . . ?
C10 C12 H12C 109.5 . . ?
H12A C12 H12B 109.5 . . ?
H12A C12 H12C 109.5 . . ?
H12B C12 H12C 109.5 . . ?
C6 C7 H7A 109.5 . . ?
C6 C7 H7B 109.5 . . ?
C6 C7 H7C 109.5 . . ?
H7A C7 H7B 109.5 . . ?
H7A C7 H7C 109.5 . . ?
H7B C7 H7C 109.5 . . ?
C6 C8 H8A 109.5 . . ?
C6 C8 H8B 109.5 . . ?
C6 C8 H8C 109.5 . . ?
H8A C8 H8B 109.5 . . ?
H8A C8 H8C 109.5 . . ?
H8B C8 H8C 109.5 . . ?
C19 C22 H22A 109.5 . . ?
C19 C22 H22B 109.5 . . ?
C19 C22 H22C 109.5 . . ?
H22A C22 H22B 109.5 . . ?
H22A C22 H22C 109.5 . . ?
H22B C22 H22C 109.5 . . ?
C28 C31 H31A 109.5 . . ?
C28 C31 H31B 109.5 . . ?
C28 C31 H31C 109.5 . . ?
H31A C31 H31B 109.5 . . ?
H31A C31 H31C 109.5 . . ?
H31B C31 H31C 109.5 . . ?
C10 C13 H13A 109.5 . . ?
C10 C13 H13B 109.5 . . ?
C10 C13 H13C 109.5 . . ?
H13A C13 H13B 109.5 . . ?
H13A C13 H13C 109.5 . . ?
H13B C13 H13C 109.5 . . ?
C26 C30 H30A 109.5 . . ?
C26 C30 H30B 109.5 . . ?
C26 C30 H30C 109.5 . . ?
H30A C30 H30B 109.5 . . ?
H30A C30 H30C 109.5 . . ?
H30B C30 H30C 109.5 . . ?
C15 C17 H17A 109.5 . . ?
C15 C17 H17B 109.5 . . ?
C15 C17 H17C 109.5 . . ?
H17A C17 H17B 109.5 . . ?
H17A C17 H17C 109.5 . . ?
H17B C17 H17C 109.5 . . ?
C15 C16 H16A 109.5 . . ?
C15 C16 H16B 109.5 . . ?
C15 C16 H16C 109.5 . . ?
H16A C16 H16B 109.5 . . ?
H16A C16 H16C 109.5 . . ?
H16B C16 H16C 109.5 . . ?
C15 C18 H18A 109.5 . . ?
C15 C18 H18B 109.5 . . ?
C15 C18 H18C 109.5 . . ?
H18A C18 H18B 109.5 . . ?
H18A C18 H18C 109.5 . . ?
H18B C18 H18C 109.5 . . ?
C19 C20 H20A 109.5 . . ?
C19 C20 H20B 109.5 . . ?
C19 C20 H20C 109.5 . . ?
H20A C20 H20B 109.5 . . ?
H20A C20 H20C 109.5 . . ?
H20B C20 H20C 109.5 . . ?
C19 C21 H21A 109.5 . . ?
C19 C21 H21B 109.5 . . ?
C19 C21 H21C 109.5 . . ?
H21A C21 H21B 109.5 . . ?
H21A C21 H21C 109.5 . . ?
H21B C21 H21C 109.5 . . ?

loop_
_geom_bond_atom_site_label_1
_geom_bond_atom_site_label_2
_geom_bond_distance
_geom_bond_site_symmetry_2
_geom_bond_publ_flag
Co1 P2 2.2521(4) . ?
Co1 P1 2.2549(4) . ?
Co1 N1 1.8922(14) . ?
Co1 N2 1.7278(14) . ?
P2 C15 1.8852(17) . ?
P2 C14 1.8454(17) . ?
P2 C19 1.8746(17) . ?
P1 C10 1.8797(17) . ?
P1 C6 1.8741(17) . ?
P1 C5 1.8494(17) . ?
N1 C4 1.385(2) . ?
N1 C1 1.383(2) . ?
N2 C23 1.334(2) . ?
C23 C28 1.443(2) . ?
C23 C24 1.445(2) . ?
C4 C14 1.498(2) . ?
C4 C3 1.369(2) . ?
C1 C2 1.367(2) . ?
C1 C5 1.495(2) . ?
C10 C11 1.537(2) . ?
C10 C12 1.531(2) . ?
C10 C13 1.537(2) . ?
C6 C9 1.539(2) . ?
C6 C7 1.538(2) . ?
C6 C8 1.533(2) . ?
C28 C27 1.383(2) . ?
C28 C31 1.504(2) . ?
C24 C25 1.385(2) . ?
C24 C29 1.500(2) . ?
C27 H27 0.9500 . ?
C27 C26 1.399(3) . ?
C15 C17 1.533(2) . ?
C15 C16 1.531(3) . ?
C15 C18 1.543(3) . ?
C25 H25 0.9500 . ?
C25 C26 1.393(3) . ?
C26 C30 1.503(2) . ?
C2 H2 0.9500 . ?
C2 C3 1.422(2) . ?
C11 H11A 0.9800 . ?
C11 H11B 0.9800 . ?
C11 H11C 0.9800 . ?
C14 H14A 0.9900 . ?
C14 H14B 0.9900 . ?
C3 H3 0.9500 . ?
C9 H9A 0.9800 . ?
C9 H9B 0.9800 . ?
C9 H9C 0.9800 . ?
C5 H5A 0.9900 . ?
C5 H5B 0.9900 . ?
C19 C22 1.531(2) . ?
C19 C20 1.526(3) . ?
C19 C21 1.537(3) . ?
C29 H29A 0.9800 . ?
C29 H29B 0.9800 . ?
C29 H29C 0.9800 . ?
C12 H12A 0.9800 . ?
C12 H12B 0.9800 . ?
C12 H12C 0.9800 . ?
C7 H7A 0.9800 . ?
C7 H7B 0.9800 . ?
C7 H7C 0.9800 . ?
C8 H8A 0.9800 . ?
C8 H8B 0.9800 . ?
C8 H8C 0.9800 . ?
C22 H22A 0.9800 . ?
C22 H22B 0.9800 . ?
C22 H22C 0.9800 . ?
C31 H31A 0.9800 . ?
C31 H31B 0.9800 . ?
C31 H31C 0.9800 . ?
C13 H13A 0.9800 . ?
C13 H13B 0.9800 . ?
C13 H13C 0.9800 . ?
C30 H30A 0.9800 . ?
C30 H30B 0.9800 . ?
C30 H30C 0.9800 . ?
C17 H17A 0.9800 . ?
C17 H17B 0.9800 . ?
C17 H17C 0.9800 . ?
C16 H16A 0.9800 . ?
C16 H16B 0.9800 . ?
C16 H16C 0.9800 . ?
C18 H18A 0.9800 . ?
C18 H18B 0.9800 . ?
C18 H18C 0.9800 . ?
C20 H20A 0.9800 . ?
C20 H20B 0.9800 . ?
C20 H20C 0.9800 . ?
C21 H21A 0.9800 . ?
C21 H21B 0.9800 . ?
C21 H21C 0.9800 . ?

loop_
_geom_torsion_atom_site_label_1
_geom_torsion_atom_site_label_2
_geom_torsion_atom_site_label_3
_geom_torsion_atom_site_label_4
_geom_torsion
_geom_torsion_site_symmetry_1
_geom_torsion_site_symmetry_2
_geom_torsion_site_symmetry_3
_geom_torsion_site_symmetry_4
_geom_torsion_publ_flag
Co1 P2 C15 C17 -177.94(11) . . . . ?
Co1 P2 C15 C16 58.38(14) . . . . ?
Co1 P2 C15 C18 -57.76(13) . . . . ?
Co1 P2 C14 C4 27.52(12) . . . . ?
Co1 P2 C19 C22 157.49(11) . . . . ?
Co1 P2 C19 C20 38.07(15) . . . . ?
Co1 P2 C19 C21 -78.95(14) . . . . ?
Co1 P1 C10 C11 -41.80(12) . . . . ?
Co1 P1 C10 C12 75.10(12) . . . . ?
Co1 P1 C10 C13 -160.92(11) . . . . ?
Co1 P1 C6 C9 44.43(12) . . . . ?
Co1 P1 C6 C7 -72.32(12) . . . . ?
Co1 P1 C6 C8 164.17(11) . . . . ?
Co1 P1 C5 C1 17.29(12) . . . . ?
Co1 N1 C4 C14 -2.3(2) . . . . ?
Co1 N1 C4 C3 178.78(12) . . . . ?
Co1 N1 C1 C2 -178.56(12) . . . . ?
Co1 N1 C1 C5 3.8(2) . . . . ?
P2 Co1 N1 C4 17.94(13) . . . . ?
P2 Co1 N1 C1 -163.30(14) . . . . ?
P1 Co1 N1 C4 -171.54(14) . . . . ?
P1 Co1 N1 C1 7.22(14) . . . . ?
N1 C4 C14 P2 -19.22(19) . . . . ?
N1 C4 C3 C2 -0.1(2) . . . . ?
N1 C1 C2 C3 -0.5(2) . . . . ?
N1 C1 C5 P1 -14.80(19) . . . . ?
N2 Co1 N1 C4 -77.0(4) . . . . ?
N2 Co1 N1 C1 101.7(4) . . . . ?
N2 C23 C28 C27 -178.72(15) . . . . ?
N2 C23 C28 C31 0.6(2) . . . . ?
N2 C23 C24 C25 177.08(15) . . . . ?
N2 C23 C24 C29 -5.2(2) . . . . ?
C23 C28 C27 C26 0.8(2) . . . . ?
C23 C24 C25 C26 2.6(2) . . . . ?
C4 N1 C1 C2 0.4(2) . . . . ?
C4 N1 C1 C5 -177.29(15) . . . . ?
C1 N1 C4 C14 178.73(15) . . . . ?
C1 N1 C4 C3 -0.2(2) . . . . ?
C1 C2 C3 C4 0.3(2) . . . . ?
C10 P1 C6 C9 -179.52(11) . . . . ?
C10 P1 C6 C7 63.72(13) . . . . ?
C10 P1 C6 C8 -59.78(14) . . . . ?
C10 P1 C5 C1 -103.28(12) . . . . ?
C6 P1 C10 C11 -178.03(11) . . . . ?
C6 P1 C10 C12 -61.13(13) . . . . ?
C6 P1 C10 C13 62.85(15) . . . . ?
C6 P1 C5 C1 138.62(12) . . . . ?
C28 C23 C24 C25 -2.8(2) . . . . ?
C28 C23 C24 C29 174.95(15) . . . . ?
C28 C27 C26 C25 -1.0(2) . . . . ?
C28 C27 C26 C30 -179.47(16) . . . . ?
C24 C23 C28 C27 1.1(2) . . . . ?
C24 C23 C28 C31 -179.53(15) . . . . ?
C24 C25 C26 C27 -0.7(2) . . . . ?
C24 C25 C26 C30 177.74(16) . . . . ?
C15 P2 C14 C4 -90.04(13) . . . . ?
C15 P2 C19 C22 -66.11(15) . . . . ?
C15 P2 C19 C20 174.47(13) . . . . ?
C15 P2 C19 C21 57.45(15) . . . . ?
C2 C1 C5 P1 168.17(18) . . . . ?
C14 P2 C15 C17 -68.52(14) . . . . ?
C14 P2 C15 C16 167.81(13) . . . . ?
C14 P2 C15 C18 51.66(13) . . . . ?
C14 P2 C19 C22 45.45(15) . . . . ?
C14 P2 C19 C20 -73.97(14) . . . . ?
C14 P2 C19 C21 169.01(13) . . . . ?
C14 C4 C3 C2 -178.76(19) . . . . ?
C3 C4 C14 P2 159.37(19) . . . . ?
C5 P1 C10 C11 69.83(12) . . . . ?
C5 P1 C10 C12 -173.28(12) . . . . ?
C5 P1 C10 C13 -49.29(14) . . . . ?
C5 P1 C6 C9 -67.82(13) . . . . ?
C5 P1 C6 C7 175.42(12) . . . . ?
C5 P1 C6 C8 51.92(14) . . . . ?
C5 C1 C2 C3 176.75(19) . . . . ?
C19 P2 C15 C17 42.19(15) . . . . ?
C19 P2 C15 C16 -81.48(14) . . . . ?
C19 P2 C15 C18 162.38(12) . . . . ?
C19 P2 C14 C4 153.00(12) . . . . ?
C29 C24 C25 C26 -175.09(16) . . . . ?
C31 C28 C27 C26 -178.59(16) . . . . ?

loop_
_exptl_oxdiff_crystal_face_indexfrac_h
_exptl_oxdiff_crystal_face_indexfrac_k
_exptl_oxdiff_crystal_face_indexfrac_l
_exptl_oxdiff_crystal_face_x
_exptl_oxdiff_crystal_face_y
_exptl_oxdiff_crystal_face_z
-0.2802 -9.8323 -1.7943 0.1118 0.4585 0.8816
5.9683 2.7388 -7.3305 0.1717 0.7190 -0.6734
0.2802 9.8323 1.7943 -0.1118 -0.4585 -0.8816
-6.0888 -0.5070 7.9825 -0.2034 -0.8496 0.4867
-1.8343 4.3058 -9.9682 0.9198 -0.2205 -0.3247
4.3191 4.5964 5.9578 -0.7371 0.1784 -0.6518
1.5425 -4.8674 9.8641 -0.8943 0.2143 0.3928
